data_4340560
loop_
_publ_author_name
'Langeslay, Ryan R.'
'Walensky, Justin R.'
'Ziller, Joseph W.'
'Evans, William J.'

_publ_section_title
;
 Reactivity of Organothorium Complexes with TEMPO.
;
_journal_issue 16
_journal_name_full 'Inorganic chemistry'
_journal_page_first 8455
_journal_page_last 8463
_journal_paper_doi 10.1021/ic501034b
_journal_volume 53
_journal_year 2014
_chemical_formula_sum 'C18 H36 Br2 N2 O2 Th'
_chemical_formula_weight 704.35
_chemical_name_systematic
; 
 ? 
;
_space_group_crystal_system monoclinic
_space_group_IT_number 14
_space_group_name_Hall '-P 2ybc'
_space_group_name_H-M_alt 'P 1 21/c 1'
_symmetry_space_group_name_Hall '-P 2ybc'
_symmetry_space_group_name_H-M 'P 1 21/c 1'
_atom_sites_solution_hydrogens geom
_atom_sites_solution_primary direct
_atom_sites_solution_secondary difmap
_audit_creation_method SHELXL-2013
_cell_angle_alpha 90
_cell_angle_beta 94.8172(15)
_cell_angle_gamma 90
_cell_formula_units_Z 4
_cell_length_a 15.284(2)
_cell_length_b 10.5849(14)
_cell_length_c 14.2786(19)
_cell_measurement_reflns_used 9891
_cell_measurement_temperature 173(2)
_cell_measurement_theta_max 26.43
_cell_measurement_theta_min 2.34
_cell_volume 2301.8(5)
_computing_cell_refinement 'Bruker SAINT 7.68a, 2009'
_computing_data_collection 'Bruker APEX2 2011.4-1, 2011'
_computing_data_reduction 'Bruker SAINT 7.68a, 2009'
_computing_molecular_graphics 'Bruker SHELXTL'
_computing_publication_material 'Bruker SHELXTL'
_computing_structure_refinement 'SHELXL-2013 (Sheldrick, 2013)'
_computing_structure_solution 'Bruker SHELXTL 2013/1'
_diffrn_ambient_temperature 173(2)
_diffrn_measured_fraction_theta_full 1.000
_diffrn_measured_fraction_theta_max 0.997
_diffrn_measurement_device_type 'Bruker SMART APEX II CCD'
_diffrn_measurement_method '\f and \w scans'
_diffrn_radiation_type MoK\a
_diffrn_radiation_wavelength 0.71073
_diffrn_reflns_av_R_equivalents 0.0305
_diffrn_reflns_av_unetI/netI 0.0230
_diffrn_reflns_Laue_measured_fraction_full 1.000
_diffrn_reflns_Laue_measured_fraction_max 0.997
_diffrn_reflns_limit_h_max 19
_diffrn_reflns_limit_h_min -19
_diffrn_reflns_limit_k_max 13
_diffrn_reflns_limit_k_min -13
_diffrn_reflns_limit_l_max 17
_diffrn_reflns_limit_l_min -17
_diffrn_reflns_number 24188
_diffrn_reflns_point_group_measured_fraction_full 1.000
_diffrn_reflns_point_group_measured_fraction_max 0.997
_diffrn_reflns_theta_full 25.242
_diffrn_reflns_theta_max 26.431
_diffrn_reflns_theta_min 1.337
_diffrn_source 'fine-focus sealed tube'
_exptl_absorpt_coefficient_mu 9.963
_exptl_absorpt_correction_T_max 0.3188
_exptl_absorpt_correction_T_min 0.1478
_exptl_absorpt_correction_type numerical
_exptl_absorpt_process_details 'Bruker SADABS 2012/1'
_exptl_crystal_colour colorless
_exptl_crystal_density_diffrn 2.032
_exptl_crystal_density_meas ?
_exptl_crystal_density_method not_measured
_exptl_crystal_description irregular
_exptl_crystal_F_000 1336
_exptl_crystal_size_max 0.266
_exptl_crystal_size_mid 0.214
_exptl_crystal_size_min 0.205
_refine_diff_density_max 0.986
_refine_diff_density_min -0.397
_refine_diff_density_rms 0.102
_refine_ls_extinction_method none
_refine_ls_goodness_of_fit_ref 1.041
_refine_ls_hydrogen_treatment constr
_refine_ls_matrix_type full
_refine_ls_number_parameters 234
_refine_ls_number_reflns 4720
_refine_ls_number_restraints 0
_refine_ls_restrained_S_all 1.041
_refine_ls_R_factor_all 0.0262
_refine_ls_R_factor_gt 0.0206
_refine_ls_shift/su_max 0.002
_refine_ls_shift/su_mean 0.000
_refine_ls_structure_factor_coef Fsqd
_refine_ls_weighting_details 'w=1/[\s^2^(Fo^2^)+(0.0236P)^2^+2.1484P] where P=(Fo^2^+2Fc^2^)/3'
_refine_ls_weighting_scheme calc
_refine_ls_wR_factor_gt 0.0464
_refine_ls_wR_factor_ref 0.0481
_reflns_Friedel_coverage 0.000
_reflns_number_gt 4164
_reflns_number_total 4720
_reflns_threshold_expression 'I > 2\s(I)'
_cod_data_source_file ic501034b_si_002.cif
_cod_data_source_block rrl1
_cod_depositor_comments
;Adding full bibliography for 4340558--4340566.cif.

The following automatic conversions were performed:

'_exptl_crystal_density_meas' value 'not_measured' was changed to '?'
- the value is perceived as not measured.

Automatic conversion script
Id: cif_fix_values 3008 2015-01-20 13:52:24Z robertas 
;
_cod_original_cell_volume 2301.9(5)
_cod_database_code 4340560
_shelx_space_group_comment
; 
The symmetry employed for this shelxl refinement is uniquely defined 
by the following loop, which should always be used as a source of 
symmetry information in preference to the above space-group names. 
They are only intended as comments. 
;
_shelx_estimated_absorpt_t_min 0.177
_shelx_estimated_absorpt_t_max 0.235
_shelxl_version_number 2013-3

loop_
_space_group_symop_operation_xyz
'x, y, z'
'-x, y+1/2, -z+1/2'
'-x, -y, -z'
'x, -y-1/2, z-1/2'

loop_
_atom_site_label
_atom_site_type_symbol
_atom_site_fract_x
_atom_site_fract_y
_atom_site_fract_z
_atom_site_U_iso_or_equiv
_atom_site_adp_type
_atom_site_occupancy
_atom_site_site_symmetry_order
_atom_site_calc_flag
_atom_site_refinement_flags_posn
_atom_site_refinement_flags_adp
Th1 Th 0.25349(2) 0.04138(2) 0.30435(2) 0.02218(5) Uani 1 1 d . .
Br1 Br 0.32319(3) -0.19083(4) 0.37933(3) 0.03488(9) Uani 1 1 d . .
Br2 Br 0.18128(3) 0.15532(4) 0.46034(3) 0.03835(10) Uani 1 1 d . .
O1 O 0.36456(15) 0.1247(2) 0.23806(17) 0.0274(5) Uani 1 1 d . .
O2 O 0.14302(16) 0.0476(2) 0.19612(17) 0.0265(5) Uani 1 1 d . .
N1 N 0.35656(19) 0.2248(3) 0.3057(2) 0.0242(6) Uani 1 1 d . .
N2 N 0.15135(18) -0.0882(3) 0.1969(2) 0.0240(6) Uani 1 1 d . .
C1 C 0.4389(2) 0.2307(4) 0.3704(3) 0.0308(8) Uani 1 1 d . .
C2 C 0.4290(3) 0.3414(4) 0.4381(3) 0.0391(10) Uani 1 1 d . .
H2A H 0.3822 0.3211 0.4795 0.047 Uiso 1 1 calc R U
H2B H 0.4846 0.3517 0.4783 0.047 Uiso 1 1 calc R U
C3 C 0.4069(3) 0.4648(4) 0.3886(3) 0.0421(10) Uani 1 1 d . .
H3A H 0.4543 0.4886 0.3487 0.051 Uiso 1 1 calc R U
H3B H 0.4009 0.5328 0.4353 0.051 Uiso 1 1 calc R U
C4 C 0.3211(3) 0.4479(3) 0.3284(3) 0.0377(9) Uani 1 1 d . .
H4A H 0.3056 0.5284 0.2959 0.045 Uiso 1 1 calc R U
H4B H 0.2741 0.4279 0.3696 0.045 Uiso 1 1 calc R U
C5 C 0.3251(3) 0.3431(3) 0.2550(3) 0.0302(8) Uani 1 1 d . .
C6 C 0.4436(3) 0.1094(4) 0.4273(3) 0.0357(9) Uani 1 1 d . .
H6A H 0.4505 0.0374 0.3853 0.053 Uiso 1 1 calc R U
H6B H 0.3894 0.0993 0.4587 0.053 Uiso 1 1 calc R U
H6C H 0.4938 0.1131 0.4745 0.053 Uiso 1 1 calc R U
C7 C 0.5216(3) 0.2412(4) 0.3186(3) 0.0453(11) Uani 1 1 d . .
H7A H 0.5182 0.1818 0.2658 0.068 Uiso 1 1 calc R U
H7B H 0.5730 0.2212 0.3618 0.068 Uiso 1 1 calc R U
H7C H 0.5270 0.3275 0.2949 0.068 Uiso 1 1 calc R U
C8 C 0.2314(3) 0.3157(4) 0.2133(3) 0.0365(9) Uani 1 1 d . .
H8A H 0.1957 0.2874 0.2633 0.055 Uiso 1 1 calc R U
H8B H 0.2326 0.2495 0.1655 0.055 Uiso 1 1 calc R U
H8C H 0.2058 0.3928 0.1845 0.055 Uiso 1 1 calc R U
C9 C 0.3802(3) 0.3808(4) 0.1756(3) 0.0428(10) Uani 1 1 d . .
H9A H 0.4355 0.4182 0.2019 0.064 Uiso 1 1 calc R U
H9B H 0.3479 0.4426 0.1350 0.064 Uiso 1 1 calc R U
H9C H 0.3926 0.3058 0.1386 0.064 Uiso 1 1 calc R U
C10 C 0.1827(2) -0.1323(3) 0.1052(2) 0.0273(8) Uani 1 1 d . .
C11 C 0.1874(3) -0.2766(4) 0.1083(3) 0.0347(9) Uani 1 1 d . .
H11A H 0.2033 -0.3082 0.0467 0.042 Uiso 1 1 calc R U
H11B H 0.2344 -0.3025 0.1564 0.042 Uiso 1 1 calc R U
C12 C 0.1021(3) -0.3371(4) 0.1306(3) 0.0387(10) Uani 1 1 d . .
H12A H 0.1088 -0.4301 0.1328 0.046 Uiso 1 1 calc R U
H12B H 0.0552 -0.3160 0.0810 0.046 Uiso 1 1 calc R U
C13 C 0.0773(3) -0.2891(4) 0.2247(3) 0.0379(9) Uani 1 1 d . .
H13A H 0.1225 -0.3167 0.2742 0.046 Uiso 1 1 calc R U
H13B H 0.0209 -0.3281 0.2384 0.046 Uiso 1 1 calc R U
C14 C 0.0683(2) -0.1451(3) 0.2296(3) 0.0292(8) Uani 1 1 d . .
C15 C 0.2753(2) -0.0799(4) 0.1005(3) 0.0347(9) Uani 1 1 d . .
H15A H 0.3118 -0.1041 0.1574 0.052 Uiso 1 1 calc R U
H15B H 0.2728 0.0124 0.0958 0.052 Uiso 1 1 calc R U
H15C H 0.3008 -0.1144 0.0452 0.052 Uiso 1 1 calc R U
C16 C 0.1264(3) -0.0844(4) 0.0187(3) 0.0384(9) Uani 1 1 d . .
H16A H 0.0694 -0.1273 0.0144 0.058 Uiso 1 1 calc R U
H16B H 0.1563 -0.1022 -0.0380 0.058 Uiso 1 1 calc R U
H16C H 0.1175 0.0069 0.0242 0.058 Uiso 1 1 calc R U
C17 C 0.0633(3) -0.1070(4) 0.3315(3) 0.0373(9) Uani 1 1 d . .
H17A H 0.1170 -0.1338 0.3685 0.056 Uiso 1 1 calc R U
H17B H 0.0124 -0.1475 0.3561 0.056 Uiso 1 1 calc R U
H17C H 0.0574 -0.0150 0.3355 0.056 Uiso 1 1 calc R U
C18 C -0.0141(2) -0.0991(4) 0.1715(3) 0.0391(10) Uani 1 1 d . .
H18A H -0.0069 -0.0101 0.1549 0.059 Uiso 1 1 calc R U
H18B H -0.0650 -0.1080 0.2083 0.059 Uiso 1 1 calc R U
H18C H -0.0232 -0.1497 0.1140 0.059 Uiso 1 1 calc R U

loop_
_atom_site_aniso_label
_atom_site_aniso_U_11
_atom_site_aniso_U_22
_atom_site_aniso_U_33
_atom_site_aniso_U_23
_atom_site_aniso_U_13
_atom_site_aniso_U_12
Th1 0.02229(7) 0.02072(7) 0.02329(7) 0.00145(5) 0.00043(5) -0.00007(5)
Br1 0.0386(2) 0.02595(19) 0.0396(2) 0.00759(16) 0.00016(17) 0.00409(16)
Br2 0.0380(2) 0.0482(2) 0.0293(2) -0.00556(17) 0.00515(16) 0.00384(18)
O1 0.0287(13) 0.0243(13) 0.0297(13) -0.0060(10) 0.0055(10) -0.0027(11)
O2 0.0282(13) 0.0181(12) 0.0325(13) 0.0015(10) -0.0009(10) 0.0004(10)
N1 0.0266(15) 0.0201(15) 0.0257(15) -0.0024(12) 0.0015(12) 0.0000(12)
N2 0.0250(15) 0.0183(14) 0.0280(15) 0.0009(12) -0.0016(12) -0.0004(12)
C1 0.0262(19) 0.031(2) 0.034(2) -0.0040(16) -0.0038(15) -0.0056(16)
C2 0.043(2) 0.035(2) 0.037(2) -0.0085(18) -0.0084(18) -0.0043(18)
C3 0.057(3) 0.026(2) 0.042(2) -0.0089(18) -0.003(2) -0.0044(19)
C4 0.050(3) 0.0199(19) 0.042(2) -0.0007(16) -0.0015(19) 0.0049(17)
C5 0.037(2) 0.0214(18) 0.032(2) 0.0053(15) 0.0020(16) -0.0021(16)
C6 0.032(2) 0.032(2) 0.041(2) -0.0002(17) -0.0116(17) 0.0016(17)
C7 0.029(2) 0.046(3) 0.061(3) -0.004(2) 0.002(2) -0.0064(19)
C8 0.045(2) 0.028(2) 0.036(2) 0.0085(17) -0.0039(18) 0.0037(17)
C9 0.060(3) 0.033(2) 0.036(2) 0.0041(18) 0.008(2) -0.013(2)
C10 0.0280(19) 0.0291(19) 0.0245(17) -0.0034(15) -0.0004(14) -0.0007(15)
C11 0.038(2) 0.028(2) 0.038(2) -0.0072(17) 0.0005(17) 0.0042(17)
C12 0.044(2) 0.0216(19) 0.050(2) -0.0033(17) 0.0006(19) -0.0034(17)
C13 0.039(2) 0.026(2) 0.049(2) 0.0048(18) 0.0039(19) -0.0068(17)
C14 0.0229(18) 0.0272(19) 0.038(2) 0.0008(16) 0.0025(15) -0.0075(15)
C15 0.032(2) 0.041(2) 0.031(2) -0.0074(17) 0.0050(16) -0.0039(17)
C16 0.041(2) 0.042(2) 0.030(2) -0.0013(18) -0.0052(17) -0.0041(19)
C17 0.031(2) 0.039(2) 0.042(2) 0.0021(19) 0.0059(17) -0.0067(18)
C18 0.026(2) 0.040(2) 0.051(3) -0.004(2) 0.0001(18) -0.0017(18)

loop_
_atom_type_symbol
_atom_type_description
_atom_type_scat_dispersion_real
_atom_type_scat_dispersion_imag
_atom_type_scat_source
C C 0.0033 0.0016 'International Tables Vol C Tables 4.2.6.8 and 6.1.1.4'
H H 0.0000 0.0000 'International Tables Vol C Tables 4.2.6.8 and 6.1.1.4'
N N 0.0061 0.0033 'International Tables Vol C Tables 4.2.6.8 and 6.1.1.4'
O O 0.0106 0.0060 'International Tables Vol C Tables 4.2.6.8 and 6.1.1.4'
Br Br -0.2901 2.4595 'International Tables Vol C Tables 4.2.6.8 and 6.1.1.4'
Th Th -7.2400 8.8979 'International Tables Vol C Tables 4.2.6.8 and 6.1.1.4'

loop_
_geom_angle_atom_site_label_1
_geom_angle_atom_site_label_2
_geom_angle_atom_site_label_3
_geom_angle
O2 Th1 O1 105.16(9)
O2 Th1 N1 115.44(9)
O1 Th1 N1 35.10(9)
O2 Th1 N2 35.02(9)
O1 Th1 N2 114.87(9)
N1 Th1 N2 142.22(9)
O2 Th1 Br2 102.31(6)
O1 Th1 Br2 122.23(6)
N1 Th1 Br2 87.16(7)
N2 Th1 Br2 116.76(7)
O2 Th1 Br1 122.15(6)
O1 Th1 Br1 103.30(6)
N1 Th1 Br1 116.83(7)
N2 Th1 Br1 87.24(6)
Br2 Th1 Br1 103.262(14)
N1 O1 Th1 83.95(15)
N2 O2 Th1 84.38(15)
O1 N1 C1 109.2(3)
O1 N1 C5 109.3(2)
C1 N1 C5 118.7(3)
O1 N1 Th1 60.95(14)
C1 N1 Th1 122.2(2)
C5 N1 Th1 117.8(2)
O2 N2 C10 109.6(2)
O2 N2 C14 108.8(2)
C10 N2 C14 118.8(3)
O2 N2 Th1 60.60(13)
C10 N2 Th1 118.4(2)
C14 N2 Th1 121.7(2)
N1 C1 C6 107.1(3)
N1 C1 C7 113.1(3)
C6 C1 C7 108.6(3)
N1 C1 C2 107.4(3)
C6 C1 C2 108.2(3)
C7 C1 C2 112.3(3)
C3 C2 C1 113.3(3)
C2 C3 C4 108.2(3)
C3 C4 C5 113.1(3)
N1 C5 C9 113.7(3)
N1 C5 C4 107.7(3)
C9 C5 C4 112.1(3)
N1 C5 C8 106.3(3)
C9 C5 C8 108.5(3)
C4 C5 C8 108.3(3)
N2 C10 C15 106.9(3)
N2 C10 C11 107.6(3)
C15 C10 C11 108.8(3)
N2 C10 C16 113.6(3)
C15 C10 C16 107.7(3)
C11 C10 C16 112.1(3)
C12 C11 C10 113.0(3)
C11 C12 C13 109.3(3)
C12 C13 C14 113.9(3)
N2 C14 C17 107.5(3)
N2 C14 C18 112.4(3)
C17 C14 C18 109.3(3)
N2 C14 C13 107.5(3)
C17 C14 C13 108.7(3)
C18 C14 C13 111.4(3)

loop_
_geom_bond_atom_site_label_1
_geom_bond_atom_site_label_2
_geom_bond_distance
Th1 O2 2.192(2)
Th1 O1 2.197(2)
Th1 N1 2.499(3)
Th1 N2 2.504(3)
Th1 Br2 2.8366(5)
Th1 Br1 2.8514(5)
O1 N1 1.445(4)
O2 N2 1.444(4)
N1 C1 1.499(4)
N1 C5 1.505(4)
N2 C10 1.505(4)
N2 C14 1.514(4)
C1 C6 1.517(5)
C1 C7 1.522(5)
C1 C2 1.535(5)
C2 C3 1.510(6)
C3 C4 1.517(6)
C4 C5 1.530(5)
C5 C9 1.521(5)
C5 C8 1.532(5)
C10 C15 1.527(5)
C10 C11 1.530(5)
C10 C16 1.531(5)
C11 C12 1.510(5)
C12 C13 1.514(6)
C13 C14 1.533(5)
C14 C17 1.518(5)
C14 C18 1.528(5)
